data_2211478
loop_
_publ_author_name
'Xia, Hai-Tao'
'Liu, Yun-Fen'
'Yang, Shu-Ping'
'Wang, Da-Qi'

_publ_section_title
;
 6,6'-Dimethoxy-2,2'-(ethane-1,2-diyldiiminodimethylene)diphenol
;
_journal_coeditor_code IS2110
_journal_issue 12
_journal_name_full 'Acta Crystallographica Section E'
_journal_page_first o5864
_journal_page_last o5865
_journal_paper_doi 10.1107/S1600536806050227
_journal_volume 62
_journal_year 2006
_chemical_formula_iupac 'C18 H24 N2 O4'
_chemical_formula_moiety 'C18 H24 N2 O4'
_chemical_formula_sum 'C18 H24 N2 O4'
_chemical_formula_weight 332.39
_chemical_name_systematic
;
6,6'-Dimethoxy-2,2'-(ethane-1,2-diyldiiminodimethylene)diphenol
;
_space_group_IT_number 61
_symmetry_cell_setting orthorhombic
_symmetry_space_group_name_Hall '-P 2ac 2ab'
_symmetry_space_group_name_H-M 'P b c a'
_atom_sites_solution_hydrogens geom
_atom_sites_solution_primary direct
_atom_sites_solution_secondary difmap
_audit_creation_method SHELXL-97
_cell_angle_alpha 90.00
_cell_angle_beta 90.00
_cell_angle_gamma 90.00
_cell_formula_units_Z 4
_cell_length_a 9.431(3)
_cell_length_b 10.512(4)
_cell_length_c 17.414(6)
_cell_measurement_reflns_used 2582
_cell_measurement_temperature 298(2)
_cell_measurement_theta_max 25.417
_cell_measurement_theta_min 2.339
_cell_volume 1726.4(10)
_computing_cell_refinement 'SAINT (Siemens, 1996)'
_computing_data_collection 'SMART (Siemens, 1996)'
_computing_data_reduction SAINT
_computing_molecular_graphics 'SHELXTL (Sheldrick, 1997b)'
_computing_publication_material SHELXTL
_computing_structure_refinement 'SHELXL97 (Sheldrick, 1997a)'
_computing_structure_solution 'SHELXS97 (Sheldrick, 1997a)'
_diffrn_ambient_temperature 298(2)
_diffrn_measured_fraction_theta_full 0.999
_diffrn_measured_fraction_theta_max 0.999
_diffrn_measurement_device_type 'Bruker SMART 1000 CCD area-detector'
_diffrn_measurement_method '\f and \w'
_diffrn_radiation_monochromator graphite
_diffrn_radiation_source 'fine-focus sealed tube'
_diffrn_radiation_type MoK\a
_diffrn_radiation_wavelength 0.71073
_diffrn_reflns_av_R_equivalents 0.0494
_diffrn_reflns_av_sigmaI/netI 0.0313
_diffrn_reflns_limit_h_max 11
_diffrn_reflns_limit_h_min -11
_diffrn_reflns_limit_k_max 12
_diffrn_reflns_limit_k_min -11
_diffrn_reflns_limit_l_max 15
_diffrn_reflns_limit_l_min -20
_diffrn_reflns_number 8220
_diffrn_reflns_theta_full 25.00
_diffrn_reflns_theta_max 25.00
_diffrn_reflns_theta_min 2.34
_diffrn_standards_decay_% 0
_diffrn_standards_interval_count 0
_diffrn_standards_interval_time 0
_diffrn_standards_number 0
_exptl_absorpt_coefficient_mu 0.091
_exptl_absorpt_correction_T_max 0.9716
_exptl_absorpt_correction_T_min 0.9510
_exptl_absorpt_correction_type multi-scan
_exptl_absorpt_process_details '(SADABS; Sheldrick, 1996)'
_exptl_crystal_colour white
_exptl_crystal_density_diffrn 1.279
_exptl_crystal_density_method 'not measured'
_exptl_crystal_description block
_exptl_crystal_F_000 712
_exptl_crystal_size_max 0.56
_exptl_crystal_size_mid 0.54
_exptl_crystal_size_min 0.32
_refine_diff_density_max 0.246
_refine_diff_density_min -0.198
_refine_ls_extinction_method none
_refine_ls_goodness_of_fit_ref 1.017
_refine_ls_hydrogen_treatment constr
_refine_ls_matrix_type full
_refine_ls_number_parameters 109
_refine_ls_number_reflns 1525
_refine_ls_number_restraints 0
_refine_ls_restrained_S_all 1.017
_refine_ls_R_factor_all 0.0656
_refine_ls_R_factor_gt 0.0413
_refine_ls_shift/su_max 0.000
_refine_ls_shift/su_mean 0.000
_refine_ls_structure_factor_coef Fsqd
_refine_ls_weighting_details 'calc w=1/[\s^2^(Fo^2^)+(0.0429P)^2^+0.7829P] where P=(Fo^2^+2Fc^2^)/3'
_refine_ls_weighting_scheme calc
_refine_ls_wR_factor_gt 0.1094
_refine_ls_wR_factor_ref 0.1363
_reflns_number_gt 1104
_reflns_number_total 1525
_reflns_threshold_expression I>2\s(I)
_cod_data_source_file is2110.cif
_cod_data_source_block I
_cod_database_code 2211478
_cod_database_fobs_code 2211478

loop_
_symmetry_equiv_pos_as_xyz
'x, y, z'
'-x+1/2, -y, z+1/2'
'-x, y+1/2, -z+1/2'
'x+1/2, -y+1/2, -z'
'-x, -y, -z'
'x-1/2, y, -z-1/2'
'x, -y-1/2, z-1/2'
'-x-1/2, y-1/2, z'

loop_
_atom_site_type_symbol
_atom_site_label
_atom_site_fract_x
_atom_site_fract_y
_atom_site_fract_z
_atom_site_U_iso_or_equiv
_atom_site_adp_type
_atom_site_calc_flag
_atom_site_refinement_flags
_atom_site_occupancy
N N1 0.63143(16) 0.55569(15) 0.57277(9) 0.0394(4) Uani d . 1
H H1A 0.6755 0.6116 0.5418 0.047 Uiso d R 1
O O1 0.71232(13) 0.83924(13) 0.58727(9) 0.0499(4) Uani d . 1
H H1 0.7295 0.9097 0.5694 0.075 Uiso calc R 1
O O2 0.55557(15) 1.05383(14) 0.58690(10) 0.0602(5) Uani d . 1
C C1 0.6227(2) 0.6106(2) 0.65036(12) 0.0475(6) Uani d . 1
H H1C 0.7180 0.6290 0.6681 0.057 Uiso calc R 1
H H1D 0.5827 0.5473 0.6846 0.057 Uiso calc R 1
C C2 0.5357(2) 0.7299(2) 0.65631(11) 0.0411(5) Uani d . 1
C C3 0.58358(19) 0.84133(19) 0.62237(11) 0.0385(5) Uani d . 1
C C4 0.4991(2) 0.9510(2) 0.62340(12) 0.0439(5) Uani d . 1
C C5 0.3691(2) 0.9488(2) 0.65951(14) 0.0565(7) Uani d . 1
H H5 0.3124 1.0212 0.6598 0.068 Uiso calc R 1
C C6 0.3230(3) 0.8392(3) 0.69528(15) 0.0666(7) Uani d . 1
H H6 0.2363 0.8385 0.7207 0.080 Uiso calc R 1
C C7 0.4044(2) 0.7316(2) 0.69347(13) 0.0563(6) Uani d . 1
H H7 0.3718 0.6582 0.7174 0.068 Uiso calc R 1
C C8 0.4771(3) 1.1690(2) 0.58660(18) 0.0708(8) Uani d . 1
H H8A 0.5280 1.2324 0.5581 0.106 Uiso calc R 1
H H8B 0.4638 1.1978 0.6384 0.106 Uiso calc R 1
H H8C 0.3864 1.1548 0.5631 0.106 Uiso calc R 1
C C9 0.4924(2) 0.52592(19) 0.54006(11) 0.0390(5) Uani d . 1
H H9A 0.4346 0.6023 0.5389 0.047 Uiso calc R 1
H H9B 0.4448 0.4637 0.5721 0.047 Uiso calc R 1

loop_
_atom_site_aniso_label
_atom_site_aniso_U_11
_atom_site_aniso_U_22
_atom_site_aniso_U_33
_atom_site_aniso_U_12
_atom_site_aniso_U_13
_atom_site_aniso_U_23
N1 0.0392(9) 0.0349(9) 0.0440(10) -0.0037(7) -0.0117(7) -0.0008(7)
O1 0.0400(8) 0.0376(8) 0.0720(10) 0.0005(6) 0.0138(7) 0.0029(7)
O2 0.0485(9) 0.0435(9) 0.0884(13) 0.0071(7) 0.0131(8) 0.0058(8)
C1 0.0547(13) 0.0445(13) 0.0434(12) -0.0096(10) -0.0148(10) 0.0031(10)
C2 0.0456(11) 0.0451(12) 0.0326(11) -0.0110(10) -0.0046(9) -0.0065(9)
C3 0.0338(10) 0.0427(12) 0.0390(11) -0.0043(9) 0.0010(9) -0.0065(9)
C4 0.0398(11) 0.0438(12) 0.0481(12) -0.0027(10) 0.0005(9) -0.0080(10)
C5 0.0415(12) 0.0620(16) 0.0659(16) -0.0007(11) 0.0079(11) -0.0221(13)
C6 0.0507(13) 0.0824(19) 0.0668(17) -0.0162(14) 0.0229(12) -0.0234(14)
C7 0.0621(14) 0.0605(15) 0.0462(13) -0.0262(13) 0.0110(11) -0.0082(12)
C8 0.0644(15) 0.0546(16) 0.093(2) 0.0182(13) -0.0021(15) 0.0059(14)
C9 0.0376(10) 0.0340(11) 0.0454(11) -0.0005(9) -0.0084(9) -0.0026(9)

loop_
_atom_type_symbol
_atom_type_description
_atom_type_scat_dispersion_real
_atom_type_scat_dispersion_imag
_atom_type_scat_source
C C 0.0033 0.0016 'International Tables Vol C Tables 4.2.6.8 and 6.1.1.4'
H H 0.0000 0.0000 'International Tables Vol C Tables 4.2.6.8 and 6.1.1.4'
N N 0.0061 0.0033 'International Tables Vol C Tables 4.2.6.8 and 6.1.1.4'
O O 0.0106 0.0060 'International Tables Vol C Tables 4.2.6.8 and 6.1.1.4'

loop_
_geom_angle_atom_site_label_1
_geom_angle_atom_site_label_2
_geom_angle_atom_site_label_3
_geom_angle_site_symmetry_1
_geom_angle_site_symmetry_3
_geom_angle
C9 N1 C1 . . 113.01(16)
C9 N1 H1A . . 108.6
C1 N1 H1A . . 108.7
C3 O1 H1 . . 109.5
C4 O2 C8 . . 118.34(18)
N1 C1 C2 . . 114.94(16)
N1 C1 H1C . . 108.5
C2 C1 H1C . . 108.5
N1 C1 H1D . . 108.5
C2 C1 H1D . . 108.5
H1C C1 H1D . . 107.5
C3 C2 C7 . . 118.3(2)
C3 C2 C1 . . 119.87(18)
C7 C2 C1 . . 121.8(2)
O1 C3 C2 . . 117.93(18)
O1 C3 C4 . . 121.78(18)
C2 C3 C4 . . 120.28(18)
O2 C4 C5 . . 125.1(2)
O2 C4 C3 . . 115.13(17)
C5 C4 C3 . . 119.8(2)
C4 C5 C6 . . 120.1(2)
C4 C5 H5 . . 120.0
C6 C5 H5 . . 120.0
C7 C6 C5 . . 120.2(2)
C7 C6 H6 . . 119.9
C5 C6 H6 . . 119.9
C6 C7 C2 . . 121.2(2)
C6 C7 H7 . . 119.4
C2 C7 H7 . . 119.4
O2 C8 H8A . . 109.5
O2 C8 H8B . . 109.4
H8A C8 H8B . . 109.5
O2 C8 H8C . . 109.5
H8A C8 H8C . . 109.5
H8B C8 H8C . . 109.5
N1 C9 C9 . 5_666 110.6(2)
N1 C9 H9A . . 109.5
C9 C9 H9A 5_666 . 109.5
N1 C9 H9B . . 109.5
C9 C9 H9B 5_666 . 109.5
H9A C9 H9B . . 108.1

loop_
_geom_bond_atom_site_label_1
_geom_bond_atom_site_label_2
_geom_bond_site_symmetry_2
_geom_bond_distance
N1 C9 . 1.464(2)
N1 C1 . 1.472(3)
N1 H1A . 0.9000
O1 C3 . 1.359(2)
O1 H1 . 0.8200
O2 C4 . 1.362(3)
O2 C8 . 1.419(3)
C1 C2 . 1.502(3)
C1 H1C . 0.9700
C1 H1D . 0.9700
C2 C3 . 1.387(3)
C2 C7 . 1.397(3)
C3 C4 . 1.402(3)
C4 C5 . 1.378(3)
C5 C6 . 1.380(3)
C5 H5 . 0.9300
C6 C7 . 1.367(3)
C6 H6 . 0.9300
C7 H7 . 0.9300
C8 H8A . 0.9600
C8 H8B . 0.9600
C8 H8C . 0.9600
C9 C9 5_666 1.505(4)
C9 H9A . 0.9700
C9 H9B . 0.9700

loop_
_geom_hbond_atom_site_label_D
_geom_hbond_atom_site_label_H
_geom_hbond_atom_site_label_A
_geom_hbond_site_symmetry_A
_geom_hbond_distance_DH
_geom_hbond_distance_HA
_geom_hbond_distance_DA
_geom_hbond_angle_DHA
C1 H1C O2 8_755 0.97 2.68 3.284(3) 121
O1 H1 N1 8_765 0.82 2.02 2.723(2) 144

loop_
_geom_torsion_atom_site_label_1
_geom_torsion_atom_site_label_2
_geom_torsion_atom_site_label_3
_geom_torsion_atom_site_label_4
_geom_torsion_site_symmetry_4
_geom_torsion
C9 N1 C1 C2 . -57.5(2)
N1 C1 C2 C3 . -68.5(2)
N1 C1 C2 C7 . 109.5(2)
C7 C2 C3 O1 . 179.12(18)
C1 C2 C3 O1 . -2.8(3)
C7 C2 C3 C4 . -2.2(3)
C1 C2 C3 C4 . 175.94(18)
C8 O2 C4 C5 . 1.2(3)
C8 O2 C4 C3 . -179.0(2)
O1 C3 C4 O2 . 0.0(3)
C2 C3 C4 O2 . -178.62(18)
O1 C3 C4 C5 . 179.84(19)
C2 C3 C4 C5 . 1.2(3)
O2 C4 C5 C6 . -179.5(2)
C3 C4 C5 C6 . 0.7(3)
C4 C5 C6 C7 . -1.6(4)
C5 C6 C7 C2 . 0.5(4)
C3 C2 C7 C6 . 1.3(3)
C1 C2 C7 C6 . -176.7(2)
C1 N1 C9 C9 5_666 178.2(2)
